data_1552088
loop_
_publ_author_name
'Wang, Bin'
'Zou, Xiaodong'
'Smeets, Stef'

_publ_section_title
;
 Automated serial rotation electron diffraction combined with cluster
 analysis: an efficient multi-crystal workflow for structure determination
;
_journal_issue 5
_journal_name_full IUCrJ
_journal_page_first
;
;
_journal_paper_doi 10.1107/S2052252519007681
_journal_volume 6
_journal_year 2019
_chemical_formula_moiety 'O192 Si96'
_chemical_formula_sum 'O192 Si96'
_chemical_formula_weight 5768.06
_chemical_name_common ZSM-5
_chemical_name_systematic Si-MFI
_space_group_crystal_system orthorhombic
_space_group_IT_number 62
_space_group_name_Hall '-P 2ac 2n'
_space_group_name_H-M_alt 'P n m a'
_symmetry_space_group_name_Hall '-P 2ac 2n'
_symmetry_space_group_name_H-M 'P n m a'
_audit_creation_method SHELXL-2014/7
_cell_angle_alpha 90
_cell_angle_beta 90
_cell_angle_gamma 90
_cell_formula_units_Z 1
_cell_length_a 20.580
_cell_length_b 19.600
_cell_length_c 13.740
_cell_measurement_reflns_used 5407
_cell_measurement_temperature 293(2)
_cell_measurement_theta_max 1.80
_cell_measurement_theta_min 0.072
_cell_volume 5542.276
_computing_cell_refinement 'XDS-20180126 (Kabsch, 2018)'
_computing_data_collection 'Instamatic-1.0.0 (Smeets et al., 2018)'
_computing_data_reduction 'XDS-20180126 (Kabsch, 2018)'
_computing_structure_refinement 'SHELXL-2014/7 (Sheldrick, 2014)'
_computing_structure_solution 'SHELXT-2014/5 (Sheldrick, 2013)'
_diffrn_ambient_temperature 293(2)
_diffrn_measured_fraction_theta_full 0.992
_diffrn_measured_fraction_theta_max 0.962
_diffrn_measurement_device_type 'JEOL JEM-2100 LAB6'
_diffrn_measurement_method 'Continuous rotation electron diffraction'
_diffrn_radiation_type electron
_diffrn_radiation_wavelength 0.0251
_diffrn_reflns_av_R_equivalents 0.3516
_diffrn_reflns_av_unetI/netI 0.3313
_diffrn_reflns_Laue_measured_fraction_full 0.992
_diffrn_reflns_Laue_measured_fraction_max 0.962
_diffrn_reflns_limit_h_max 25
_diffrn_reflns_limit_h_min -25
_diffrn_reflns_limit_k_max 23
_diffrn_reflns_limit_k_min -23
_diffrn_reflns_limit_l_max 16
_diffrn_reflns_limit_l_min -16
_diffrn_reflns_number 37050
_diffrn_reflns_point_group_measured_fraction_full 0.992
_diffrn_reflns_point_group_measured_fraction_max 0.962
_diffrn_reflns_theta_full 0.863
_diffrn_reflns_theta_max 0.887
_diffrn_reflns_theta_min 0.063
_diffrn_source 'electron microscope'
_exptl_absorpt_coefficient_mu 0.000
_exptl_crystal_density_diffrn 1.728
_exptl_crystal_description cuboid
_exptl_crystal_F_000 939
_refine_diff_density_max 0.232
_refine_diff_density_min -0.332
_refine_diff_density_rms 0.077
_refine_ls_extinction_coef 1225(23)
_refine_ls_extinction_expression Fc^*^=kFc[1+0.001xFc^2^\l^3^/sin(2\q)]^-1/4^
_refine_ls_extinction_method 'SHELXL-2014/7 (Sheldrick 2014'
_refine_ls_goodness_of_fit_ref 1.597
_refine_ls_hydrogen_treatment undef
_refine_ls_matrix_type full
_refine_ls_number_parameters 333
_refine_ls_number_reflns 5407
_refine_ls_number_restraints 348
_refine_ls_restrained_S_all 1.586
_refine_ls_R_factor_all 0.3058
_refine_ls_R_factor_gt 0.2385
_refine_ls_shift/su_max 0.133
_refine_ls_shift/su_mean 0.006
_refine_ls_structure_factor_coef Fsqd
_refine_ls_weighting_details 'w=1/[\s^2^(Fo^2^)+(0.2000P)^2^] where P=(Fo^2^+2Fc^2^)/3'
_refine_ls_weighting_scheme calc
_refine_ls_wR_factor_gt 0.5479
_refine_ls_wR_factor_ref 0.5875
_reflns_Friedel_coverage 0.000
_reflns_number_gt 3425
_reflns_number_total 5407
_reflns_threshold_expression 'I > 2\s(I)'
_cod_data_source_file fc5033.cif
_cod_data_source_block zsm5_cluster10
_cod_original_cell_volume 5542.3
_cod_database_code 1552088
_shelx_shelxl_version_number 2014/7
_shelx_space_group_comment
;
The symmetry employed for this shelxl refinement is uniquely defined
by the following loop, which should always be used as a source of
symmetry information in preference to the above space-group names.
They are only intended as comments.
;

loop_
_space_group_symop_operation_xyz
'x, y, z'
'-x+1/2, -y, z+1/2'
'-x, y+1/2, -z'
'x+1/2, -y+1/2, -z+1/2'
'-x, -y, -z'
'x-1/2, y, -z-1/2'
'x, -y-1/2, z'
'-x-1/2, y-1/2, z-1/2'

loop_
_atom_site_label
_atom_site_type_symbol
_atom_site_fract_x
_atom_site_fract_y
_atom_site_fract_z
_atom_site_U_iso_or_equiv
_atom_site_adp_type
_atom_site_occupancy
_atom_site_site_symmetry_order
_atom_site_calc_flag
_atom_site_refinement_flags_posn
_atom_site_refinement_flags_adp
_atom_site_refinement_flags_occupancy
Si1 Si 0.42858(18) 0.4709(3) 0.3117(3) 0.0356(12) Uani 1 1 d D U .
Si2 Si 0.22479(19) 0.6732(3) 0.5266(3) 0.0365(13) Uani 1 1 d D U .
Si3 Si 0.07802(19) 0.6707(3) 0.1695(4) 0.0411(14) Uani 1 1 d D U .
Si4 Si 0.0786(2) 0.4437(2) 0.1603(4) 0.0340(13) Uani 1 1 d D U .
Si5 Si 0.43107(18) 0.6311(3) 0.3140(3) 0.0393(14) Uani 1 1 d D U .
Si6 Si 0.37949(19) 0.6733(3) 0.5249(4) 0.0389(14) Uani 1 1 d D U .
Si7 Si 0.2201(2) 0.4378(3) 0.5272(4) 0.0371(13) Uani 1 1 d D U .
Si8 Si 0.1840(2) 0.5578(3) 0.6660(4) 0.0376(14) Uani 1 1 d D U .
Si9 Si 0.1851(2) 0.3276(3) 0.6773(4) 0.0412(15) Uani 1 1 d D U .
Si10 Si 0.19442(19) 0.4698(4) 0.3041(4) 0.0439(15) Uani 1 1 d D U .
Si11 Si 0.1229(2) 0.5640(3) 0.0239(4) 0.0415(14) Uani 1 1 d D U .
Si12 Si 0.1937(2) 0.6311(3) 0.3104(4) 0.0461(16) Uani 1 1 d D U .
O1 O 0.5058(3) 0.4519(5) 0.2963(6) 0.053(2) Uani 1 1 d D U .
O2 O 0.2587(4) 0.6543(6) 0.2538(7) 0.068(3) Uani 1 1 d D U .
O3 O 0.2594(4) 0.4455(5) 0.2467(8) 0.066(3) Uani 1 1 d D U .
O4 O 0.4217(4) 0.5515(4) 0.3266(8) 0.066(2) Uani 1 1 d D U .
O5 O 0.1147(3) 0.3459(5) 0.7232(6) 0.058(2) Uani 1 1 d D U .
O6 O 0.3017(3) 0.6566(6) 0.5276(8) 0.059(2) Uani 1 1 d D U .
O7 O 0.3868(3) 0.4455(4) 0.2191(5) 0.048(2) Uani 1 1 d D U .
O8 O 0.3893(6) 0.7500 0.5593(10) 0.062(3) Uani 1 2 d DS TU P
O9 O 0.5054(3) 0.6492(6) 0.2942(6) 0.054(2) Uani 1 1 d D U .
O10 O 0.1868(7) 0.2500 0.6455(10) 0.067(4) Uani 1 2 d DS TU P
O11 O 0.1920(4) 0.6585(6) 0.4222(6) 0.058(2) Uani 1 1 d D U .
O12 O 0.2132(5) 0.7500 0.5545(8) 0.050(3) Uani 1 2 d DS TU P
O13 O 0.4194(4) 0.6262(5) 0.5988(6) 0.055(2) Uani 1 1 d D U .
O14 O 0.1898(4) 0.4992(5) 0.5847(7) 0.061(2) Uani 1 1 d D U .
O15 O 0.2981(3) 0.4401(6) 0.5281(9) 0.068(3) Uani 1 1 d D U .
O16 O 0.1299(4) 0.4451(6) 0.2473(7) 0.071(3) Uani 1 1 d D U .
O17 O 0.1942(4) 0.4406(5) 0.4135(7) 0.060(3) Uani 1 1 d D U .
O18 O 0.0768(8) 0.7500 0.1402(9) 0.077(4) Uani 1 2 d DS TU P
O19 O 0.4004(4) 0.4365(4) 0.4112(6) 0.054(2) Uani 1 1 d D U .
O20 O 0.0984(5) 0.6339(5) 0.0684(7) 0.064(2) Uani 1 1 d D U .
O21 O 0.1874(4) 0.6309(4) 0.6119(6) 0.0463(19) Uani 1 1 d D U .
O22 O 0.1931(4) 0.3682(5) 0.5760(7) 0.058(2) Uani 1 1 d D U .
O23 O 0.1290(3) 0.6565(6) 0.2584(6) 0.064(2) Uani 1 1 d D U .
O24 O 0.4093(5) 0.6622(6) 0.4164(7) 0.073(3) Uani 1 1 d D U .
O25 O 0.0883(4) 0.5027(5) 0.0816(7) 0.064(2) Uani 1 1 d D U .
O26 O 0.1942(6) 0.5497(5) 0.3099(11) 0.086(3) Uani 1 1 d D U .

loop_
_atom_site_aniso_label
_atom_site_aniso_U_11
_atom_site_aniso_U_22
_atom_site_aniso_U_33
_atom_site_aniso_U_23
_atom_site_aniso_U_13
_atom_site_aniso_U_12
Si1 0.0229(19) 0.047(3) 0.037(2) -0.002(2) -0.0153(15) 0.0009(17)
Si2 0.024(2) 0.049(4) 0.037(2) 0.003(2) 0.0028(16) -0.0008(17)
Si3 0.0200(19) 0.061(4) 0.042(3) 0.002(2) 0.0019(16) -0.0057(18)
Si4 0.020(2) 0.040(4) 0.042(2) -0.005(2) 0.0053(16) 0.0031(15)
Si5 0.0189(19) 0.057(4) 0.042(3) -0.006(2) -0.0017(15) 0.0026(17)
Si6 0.0201(19) 0.053(4) 0.043(3) -0.001(2) -0.0004(16) 0.0027(17)
Si7 0.025(2) 0.042(3) 0.044(3) -0.005(2) 0.0029(17) 0.0016(16)
Si8 0.027(2) 0.047(4) 0.038(3) 0.000(2) 0.0179(18) -0.0003(16)
Si9 0.025(2) 0.051(4) 0.047(3) 0.003(2) 0.0022(17) 0.0021(18)
Si10 0.028(2) 0.063(4) 0.041(3) -0.004(3) -0.0025(16) 0.0043(19)
Si11 0.020(2) 0.060(4) 0.045(3) 0.001(2) 0.0015(17) 0.0005(18)
Si12 0.027(2) 0.070(4) 0.041(3) -0.005(2) -0.0101(17) -0.0021(19)
O1 0.037(3) 0.081(7) 0.041(4) 0.003(4) -0.012(3) 0.011(3)
O2 0.047(4) 0.096(8) 0.062(5) 0.002(5) 0.002(3) -0.009(4)
O3 0.041(4) 0.089(8) 0.069(5) -0.008(5) 0.004(3) 0.003(3)
O4 0.055(4) 0.062(4) 0.079(6) -0.003(3) -0.001(4) 0.004(3)
O5 0.026(3) 0.077(7) 0.070(5) -0.013(5) 0.009(3) 0.004(3)
O6 0.028(3) 0.065(6) 0.086(6) 0.004(5) 0.001(3) 0.007(3)
O7 0.035(3) 0.072(6) 0.038(3) -0.004(3) -0.014(3) 0.001(3)
O8 0.052(5) 0.056(6) 0.078(7) 0.000 0.003(5) 0.000
O9 0.036(3) 0.091(7) 0.035(4) 0.000(4) -0.009(3) -0.011(3)
O10 0.090(8) 0.061(6) 0.049(7) 0.000 0.041(6) 0.000
O11 0.057(4) 0.070(6) 0.046(4) -0.004(3) -0.004(3) -0.007(4)
O12 0.037(4) 0.053(5) 0.059(6) 0.000 0.024(4) 0.000
O13 0.040(3) 0.072(6) 0.053(4) 0.004(4) -0.009(3) 0.004(3)
O14 0.069(5) 0.057(5) 0.055(5) -0.004(4) 0.011(3) 0.011(3)
O15 0.032(4) 0.087(9) 0.086(7) -0.001(5) 0.004(3) 0.001(3)
O16 0.041(4) 0.110(9) 0.062(5) 0.003(4) -0.018(3) -0.009(4)
O17 0.053(4) 0.079(7) 0.049(4) 0.002(3) -0.005(3) -0.008(3)
O18 0.119(11) 0.064(7) 0.049(6) 0.000 0.005(6) 0.000
O19 0.066(5) 0.054(6) 0.041(4) -0.001(3) 0.001(3) -0.002(3)
O20 0.065(5) 0.066(6) 0.060(5) -0.003(4) 0.004(4) 0.006(4)
O21 0.053(4) 0.046(5) 0.041(4) -0.007(3) 0.025(3) 0.000(3)
O22 0.062(5) 0.056(5) 0.055(4) 0.002(3) 0.013(3) -0.001(3)
O23 0.041(3) 0.098(7) 0.055(4) 0.008(4) -0.004(3) -0.005(4)
O24 0.062(4) 0.089(7) 0.069(4) -0.020(4) 0.018(4) -0.007(4)
O25 0.060(4) 0.067(6) 0.066(5) 0.018(4) -0.002(4) -0.007(4)
O26 0.094(7) 0.075(5) 0.090(8) -0.004(4) -0.003(5) -0.002(3)

loop_
_atom_type_symbol
_atom_type_description
_atom_type_scat_dispersion_real
_atom_type_scat_dispersion_imag
_atom_type_scat_source
Si Si 0.0000 0.0000 'International Tables Vol C Tables 4.3.2.2 and 4.3.2.3'
O O 0.0000 0.0000 'International Tables Vol C Tables 4.3.2.2 and 4.3.2.3'

loop_
_geom_angle_atom_site_label_1
_geom_angle_atom_site_label_2
_geom_angle_atom_site_label_3
_geom_angle
_geom_angle_site_symmetry_1
_geom_angle_site_symmetry_3
O4 Si1 O7 111.0(6) . .
O4 Si1 O19 105.6(6) . .
O7 Si1 O19 110.1(5) . .
O4 Si1 O1 109.0(5) . .
O7 Si1 O1 110.1(5) . .
O19 Si1 O1 111.0(5) . .
O12 Si2 O6 109.9(6) . .
O12 Si2 O11 108.9(7) . .
O6 Si2 O11 112.5(6) . .
O12 Si2 O21 103.9(5) . .
O6 Si2 O21 110.8(5) . .
O11 Si2 O21 110.6(5) . .
O18 Si3 O20 102.7(6) . .
O18 Si3 O9 108.2(7) . 6_556
O20 Si3 O9 112.6(5) . 6_556
O18 Si3 O23 111.3(7) . .
O20 Si3 O23 113.5(6) . .
O9 Si3 O23 108.4(5) 6_556 .
O25 Si4 O13 104.9(6) . 2_564
O25 Si4 O16 114.4(6) . .
O13 Si4 O16 113.0(6) 2_564 .
O25 Si4 O1 107.0(5) . 6_556
O13 Si4 O1 107.5(5) 2_564 6_556
O16 Si4 O1 109.5(6) . 6_556
O4 Si5 O9 110.8(6) . .
O4 Si5 O24 104.3(7) . .
O9 Si5 O24 109.6(5) . .
O4 Si5 O5 106.6(6) . 2_564
O9 Si5 O5 111.2(5) . 2_564
O24 Si5 O5 114.0(6) . 2_564
O8 Si6 O13 107.0(6) . .
O8 Si6 O24 110.5(7) . .
O13 Si6 O24 108.2(6) . .
O8 Si6 O6 107.8(6) . .
O13 Si6 O6 111.9(5) . .
O24 Si6 O6 111.3(6) . .
O14 Si7 O15 111.8(6) . .
O14 Si7 O22 107.5(6) . .
O15 Si7 O22 111.3(6) . .
O14 Si7 O17 108.8(6) . .
O15 Si7 O17 109.3(6) . .
O22 Si7 O17 108.0(6) . .
O21 Si8 O14 108.0(6) . .
O21 Si8 O3 108.7(6) . 2_565
O14 Si8 O3 113.3(6) . 2_565
O21 Si8 O7 106.3(5) . 2_565
O14 Si8 O7 110.5(5) . 2_565
O3 Si8 O7 109.7(5) 2_565 2_565
O10 Si9 O2 112.3(8) . 2_565
O10 Si9 O22 103.6(6) . .
O2 Si9 O22 112.5(6) 2_565 .
O10 Si9 O5 109.8(6) . .
O2 Si9 O5 109.9(5) 2_565 .
O22 Si9 O5 108.5(5) . .
O26 Si10 O17 107.9(8) . .
O26 Si10 O16 108.8(7) . .
O17 Si10 O16 110.0(6) . .
O26 Si10 O3 108.7(7) . .
O17 Si10 O3 110.6(6) . .
O16 Si10 O3 110.7(7) . .
O20 Si11 O25 108.4(6) . .
O20 Si11 O19 106.4(5) . 2_564
O25 Si11 O19 109.6(6) . 2_564
O20 Si11 O15 110.3(6) . 2_564
O25 Si11 O15 112.8(6) . 2_564
O19 Si11 O15 109.2(6) 2_564 2_564
O26 Si12 O23 108.4(7) . .
O26 Si12 O2 106.0(7) . .
O23 Si12 O2 112.9(6) . .
O26 Si12 O11 109.5(8) . .
O23 Si12 O11 107.6(6) . .
O2 Si12 O11 112.4(5) . .
Si4 O1 Si1 150.2(6) 6_656 .
Si9 O2 Si12 167.8(7) 2_564 .
Si8 O3 Si10 160.4(8) 2_564 .
Si5 O4 Si1 161.8(8) . .
Si9 O5 Si5 151.3(6) . 2_565
Si2 O6 Si6 156.8(8) . .
Si1 O7 Si8 147.2(6) . 2_564
Si6 O8 Si6 142.3(10) . 7_575
Si5 O9 Si3 152.2(6) . 6_656
Si9 O10 Si9 147.8(10) 7_565 .
Si2 O11 Si12 152.8(6) . .
Si2 O12 Si2 146.6(7) . 7_575
Si4 O13 Si6 146.8(6) 2_565 .
Si7 O14 Si8 158.2(7) . .
Si7 O15 Si11 174.8(9) . 2_565
Si4 O16 Si10 155.7(8) . .
Si10 O17 Si7 153.4(7) . .
Si3 O18 Si3 150.9(10) 7_575 .
Si11 O19 Si1 155.3(7) 2_565 .
Si11 O20 Si3 143.1(7) . .
Si8 O21 Si2 143.5(5) . .
Si7 O22 Si9 144.1(7) . .
Si12 O23 Si3 157.9(7) . .
Si5 O24 Si6 164.5(9) . .
Si4 O25 Si11 158.8(7) . .
Si10 O26 Si12 177.3(12) . .

loop_
_geom_bond_atom_site_label_1
_geom_bond_atom_site_label_2
_geom_bond_distance
_geom_bond_site_symmetry_2
Si1 O4 1.598(10) .
Si1 O7 1.614(7) .
Si1 O19 1.631(8) .
Si1 O1 1.646(7) .
Si2 O12 1.572(6) .
Si2 O6 1.615(7) .
Si2 O11 1.611(9) .
Si2 O21 1.628(8) .
Si3 O18 1.606(6) .
Si3 O20 1.620(9) .
Si3 O9 1.631(7) 6_556
Si3 O23 1.633(8) .
Si4 O25 1.596(9) .
Si4 O13 1.610(9) 2_564
Si4 O16 1.596(8) .
Si4 O1 1.620(7) 6_556
Si5 O4 1.583(10) .
Si5 O9 1.593(7) .
Si5 O24 1.597(9) .
Si5 O5 1.628(8) 2_564
Si6 O8 1.589(7) .
Si6 O13 1.599(8) .
Si6 O24 1.627(9) .
Si6 O6 1.635(7) .
Si7 O14 1.569(9) .
Si7 O15 1.604(7) .
Si7 O22 1.619(9) .
Si7 O17 1.651(9) .
Si8 O21 1.617(9) .
Si8 O14 1.606(10) .
Si8 O3 1.611(9) 2_565
Si8 O7 1.629(7) 2_565
Si9 O10 1.582(7) .
Si9 O2 1.601(8) 2_565
Si9 O22 1.612(10) .
Si9 O5 1.621(7) .
Si10 O26 1.568(11) .
Si10 O17 1.609(10) .
Si10 O16 1.614(8) .
Si10 O3 1.623(8) .
Si11 O20 1.582(10) .
Si11 O25 1.606(9) .
Si11 O19 1.621(8) 2_564
Si11 O15 1.630(8) 2_564
Si12 O26 1.595(11) .
Si12 O23 1.593(8) .
Si12 O2 1.613(8) .
Si12 O11 1.628(9) .
O1 Si4 1.620(7) 6_656
O2 Si9 1.601(8) 2_564
O3 Si8 1.611(9) 2_564
O5 Si5 1.628(8) 2_565
O7 Si8 1.629(7) 2_564
O8 Si6 1.589(7) 7_575
O9 Si3 1.632(7) 6_656
O10 Si9 1.582(7) 7_565
O12 Si2 1.572(6) 7_575
O13 Si4 1.610(9) 2_565
O15 Si11 1.630(8) 2_565
O18 Si3 1.606(6) 7_575
O19 Si11 1.621(8) 2_565
